data_4065503
loop_
_publ_author_name
'Wuttke, Evelyn'
'N\"agele, Bettina'
'Weibert, Bernhard'
'Kessler, Florian'

_publ_section_title
;
 Palladium Alkynyl and Allenylidene Complexes: Very Efficient Precatalysts
 for C--C Coupling Reactions
;
_journal_issue 22
_journal_name_full Organometallics
_journal_page_first 6270
_journal_paper_doi 10.1021/om200862m
_journal_volume 30
_journal_year 2011
_chemical_formula_moiety 'C29 H54 N2 O2 P2 Pd, 2(C H2 Cl2)'
_chemical_formula_sum 'C30 H58 Cl4 N2 O2 P2 Pd'
_chemical_formula_weight 788.92
_chemical_name_systematic
; 
 ? 
;
_space_group_IT_number 14
_symmetry_cell_setting monoclinic
_symmetry_space_group_name_Hall '-P 2ybc'
_symmetry_space_group_name_H-M 'P 1 21/c 1'
_atom_sites_solution_hydrogens geom
_atom_sites_solution_primary direct
_atom_sites_solution_secondary difmap
_audit_creation_method SHELXL-97
_cell_angle_alpha 90.00
_cell_angle_beta 112.50(2)
_cell_angle_gamma 90.00
_cell_formula_units_Z 2
_cell_length_a 11.614(2)
_cell_length_b 10.940(2)
_cell_length_c 16.303(6)
_cell_measurement_reflns_used 41773
_cell_measurement_temperature 100(2)
_cell_measurement_theta_max 27.28
_cell_measurement_theta_min 1.87
_cell_volume 1913.7(9)
_computing_cell_refinement 'STOE X-AREA'
_computing_data_collection 'STOE X-AREA'
_computing_data_reduction 'STOE X-RED'
_computing_structure_refinement 'SHELXL-97 (Sheldrick, 1997)'
_computing_structure_solution 'SHELXS-97 (Sheldrick, 1990)'
_diffrn_ambient_temperature 100(2)
_diffrn_detector_area_resol_mean 6.67
_diffrn_measured_fraction_theta_full 0.992
_diffrn_measured_fraction_theta_max 0.992
_diffrn_measurement_device_type 'STOE IPDS 2T'
_diffrn_measurement_method 'rotation method'
_diffrn_radiation_monochromator graphite
_diffrn_radiation_source 'fine-focus sealed tube'
_diffrn_radiation_type MoK\a
_diffrn_radiation_wavelength 0.71073
_diffrn_reflns_av_R_equivalents 0.0493
_diffrn_reflns_av_sigmaI/netI 0.0280
_diffrn_reflns_limit_h_max 14
_diffrn_reflns_limit_h_min -14
_diffrn_reflns_limit_k_max 13
_diffrn_reflns_limit_k_min -13
_diffrn_reflns_limit_l_max 20
_diffrn_reflns_limit_l_min -20
_diffrn_reflns_number 26492
_diffrn_reflns_theta_full 26.78
_diffrn_reflns_theta_max 26.78
_diffrn_reflns_theta_min 2.30
_exptl_absorpt_coefficient_mu 0.876
_exptl_absorpt_correction_T_max 0.9099
_exptl_absorpt_correction_T_min 0.7934
_exptl_absorpt_correction_type integration
_exptl_absorpt_process_details empirical
_exptl_crystal_colour colorless
_exptl_crystal_density_diffrn 1.369
_exptl_crystal_density_method 'not measured'
_exptl_crystal_description block
_exptl_crystal_F_000 824
_exptl_crystal_size_max 0.500
_exptl_crystal_size_mid 0.400
_exptl_crystal_size_min 0.300
_refine_diff_density_max 0.576
_refine_diff_density_min -0.599
_refine_diff_density_rms 0.069
_refine_ls_extinction_method none
_refine_ls_goodness_of_fit_ref 1.146
_refine_ls_hydrogen_treatment constr
_refine_ls_matrix_type full
_refine_ls_number_parameters 187
_refine_ls_number_reflns 4056
_refine_ls_number_restraints 0
_refine_ls_restrained_S_all 1.146
_refine_ls_R_factor_all 0.0348
_refine_ls_R_factor_gt 0.0293
_refine_ls_shift/su_max 0.000
_refine_ls_shift/su_mean 0.000
_refine_ls_structure_factor_coef Fsqd
_refine_ls_weighting_details 'calc w=1/[\s^2^(Fo^2^)+(0.0200P)^2^+2.5158P] where P=(Fo^2^+2Fc^2^)/3'
_refine_ls_weighting_scheme calc
_refine_ls_wR_factor_gt 0.0639
_refine_ls_wR_factor_ref 0.0654
_reflns_number_gt 3662
_reflns_number_total 4056
_reflns_threshold_expression >2sigma(I)
_cod_data_source_file om200862m_si_001.cif
_cod_data_source_block ewbw01_(11c)
_cod_original_sg_symbol_H-M P21/c
_cod_database_code 4065503

loop_
_symmetry_equiv_pos_as_xyz
'x, y, z'
'-x, y+1/2, -z+1/2'
'-x, -y, -z'
'x, -y-1/2, z-1/2'

loop_
_atom_site_label
_atom_site_type_symbol
_atom_site_fract_x
_atom_site_fract_y
_atom_site_fract_z
_atom_site_U_iso_or_equiv
_atom_site_adp_type
_atom_site_occupancy
_atom_site_symmetry_multiplicity
_atom_site_calc_flag
_atom_site_refinement_flags
Pd1 Pd -0.5000 0.0000 -0.5000 0.01034(7) Uani 1 2 d S
P1 P -0.54121(5) -0.18173(5) -0.44174(3) 0.01191(11) Uani 1 1 d .
O1 O -0.01368(16) -0.13375(17) -0.35673(12) 0.0295(4) Uani 1 1 d .
N1 N -0.03039(16) 0.0001(2) -0.25581(12) 0.0192(4) Uani 1 1 d .
C1 C -0.3179(2) -0.02655(18) -0.43283(14) 0.0148(4) Uani 1 1 d .
C2 C -0.2082(2) -0.04064(19) -0.38774(14) 0.0158(4) Uani 1 1 d .
C3 C -0.0777(2) -0.0626(2) -0.33308(14) 0.0170(4) Uani 1 1 d .
C4 C -0.1024(2) 0.0808(2) -0.22330(16) 0.0251(5) Uani 1 1 d .
H4A H -0.1879 0.0866 -0.2675 0.038 Uiso 1 1 calc R
H4B H -0.0643 0.1622 -0.2127 0.038 Uiso 1 1 calc R
H4C H -0.1039 0.0483 -0.1677 0.038 Uiso 1 1 calc R
C5 C 0.0990(2) -0.0177(3) -0.19730(16) 0.0306(6) Uani 1 1 d .
H5A H 0.1390 -0.0735 -0.2253 0.046 Uiso 1 1 calc R
H5B H 0.1030 -0.0526 -0.1409 0.046 Uiso 1 1 calc R
H5C H 0.1424 0.0612 -0.1862 0.046 Uiso 1 1 calc R
C6 C -0.6998(2) -0.1896(2) -0.44081(15) 0.0179(4) Uani 1 1 d .
H6A H -0.7574 -0.1682 -0.5026 0.021 Uiso 1 1 calc R
C7 C -0.7204(2) -0.0906(3) -0.38129(17) 0.0296(6) Uani 1 1 d .
H7A H -0.8052 -0.0972 -0.3826 0.044 Uiso 1 1 calc R
H7B H -0.7089 -0.0098 -0.4029 0.044 Uiso 1 1 calc R
H7C H -0.6603 -0.1016 -0.3203 0.044 Uiso 1 1 calc R
C8 C -0.7430(3) -0.3145(3) -0.4222(2) 0.0357(7) Uani 1 1 d .
H8A H -0.8278 -0.3078 -0.4234 0.054 Uiso 1 1 calc R
H8B H -0.6868 -0.3432 -0.3636 0.054 Uiso 1 1 calc R
H8C H -0.7423 -0.3728 -0.4677 0.054 Uiso 1 1 calc R
C9 C -0.5355(2) -0.3102(2) -0.51377(15) 0.0182(5) Uani 1 1 d .
H9A H -0.5627 -0.3861 -0.4921 0.022 Uiso 1 1 calc R
C10 C -0.6263(2) -0.2861(2) -0.60911(16) 0.0268(5) Uani 1 1 d .
H10A H -0.6235 -0.3546 -0.6471 0.040 Uiso 1 1 calc R
H10B H -0.6025 -0.2106 -0.6309 0.040 Uiso 1 1 calc R
H10C H -0.7110 -0.2778 -0.6104 0.040 Uiso 1 1 calc R
C11 C -0.4038(2) -0.3307(2) -0.51080(18) 0.0269(5) Uani 1 1 d .
H11A H -0.4042 -0.3996 -0.5494 0.040 Uiso 1 1 calc R
H11B H -0.3474 -0.3489 -0.4497 0.040 Uiso 1 1 calc R
H11C H -0.3753 -0.2569 -0.5314 0.040 Uiso 1 1 calc R
C12 C -0.4213(2) -0.2193(2) -0.33189(14) 0.0178(4) Uani 1 1 d .
H12A H -0.3409 -0.2216 -0.3409 0.021 Uiso 1 1 calc R
C13 C -0.4050(2) -0.1174(2) -0.26348(15) 0.0250(5) Uani 1 1 d .
H13A H -0.3403 -0.1410 -0.2065 0.038 Uiso 1 1 calc R
H13B H -0.4839 -0.1047 -0.2559 0.038 Uiso 1 1 calc R
H13C H -0.3805 -0.0416 -0.2844 0.038 Uiso 1 1 calc R
C14 C -0.4319(3) -0.3448(2) -0.29346(18) 0.0321(6) Uani 1 1 d .
H14A H -0.3635 -0.3551 -0.2356 0.048 Uiso 1 1 calc R
H14B H -0.4272 -0.4091 -0.3340 0.048 Uiso 1 1 calc R
H14C H -0.5117 -0.3505 -0.2863 0.048 Uiso 1 1 calc R
Cl1 Cl -0.05397(9) -0.19490(9) -0.62827(7) 0.0580(3) Uani 1 1 d .
Cl2 Cl -0.11074(6) -0.38294(6) -0.52431(4) 0.02870(14) Uani 1 1 d .
C100 C -0.1211(3) -0.2264(2) -0.55104(17) 0.0279(5) Uani 1 1 d .
H10D H -0.2097 -0.2014 -0.5758 0.034 Uiso 1 1 calc R
H10E H -0.0780 -0.1783 -0.4964 0.034 Uiso 1 1 calc R

loop_
_atom_site_aniso_label
_atom_site_aniso_U_11
_atom_site_aniso_U_22
_atom_site_aniso_U_33
_atom_site_aniso_U_23
_atom_site_aniso_U_13
_atom_site_aniso_U_12
Pd1 0.01031(11) 0.00944(10) 0.01030(10) 0.00082(8) 0.00286(8) -0.00162(9)
P1 0.0131(3) 0.0104(2) 0.0125(2) 0.00104(19) 0.0052(2) -0.0014(2)
O1 0.0228(9) 0.0337(10) 0.0288(9) -0.0054(8) 0.0062(7) 0.0113(8)
N1 0.0131(9) 0.0266(10) 0.0158(8) -0.0010(8) 0.0031(7) 0.0013(9)
C1 0.0196(11) 0.0103(10) 0.0151(9) 0.0014(7) 0.0072(8) -0.0023(8)
C2 0.0175(11) 0.0146(10) 0.0152(10) -0.0002(8) 0.0063(9) -0.0018(8)
C3 0.0148(10) 0.0176(11) 0.0169(10) 0.0033(9) 0.0043(8) 0.0015(9)
C4 0.0253(13) 0.0273(13) 0.0214(11) -0.0067(10) 0.0076(10) 0.0015(10)
C5 0.0172(11) 0.0475(17) 0.0202(11) 0.0006(11) -0.0005(9) 0.0033(11)
C6 0.0160(11) 0.0184(11) 0.0214(11) 0.0035(9) 0.0095(9) -0.0025(9)
C7 0.0244(13) 0.0412(15) 0.0281(13) -0.0050(11) 0.0156(11) 0.0034(11)
C8 0.0247(14) 0.0286(14) 0.0584(18) 0.0178(13) 0.0210(13) -0.0025(11)
C9 0.0225(12) 0.0115(10) 0.0227(11) -0.0035(8) 0.0110(9) -0.0028(8)
C10 0.0325(14) 0.0242(12) 0.0223(12) -0.0097(10) 0.0088(10) -0.0036(11)
C11 0.0279(13) 0.0214(12) 0.0369(14) -0.0071(10) 0.0186(11) 0.0014(10)
C12 0.0181(11) 0.0164(10) 0.0166(10) 0.0055(8) 0.0040(9) -0.0007(9)
C13 0.0253(13) 0.0324(13) 0.0154(10) -0.0003(10) 0.0055(9) -0.0027(10)
C14 0.0336(15) 0.0248(13) 0.0294(13) 0.0143(11) 0.0026(11) -0.0046(11)
Cl1 0.0552(5) 0.0646(6) 0.0714(6) 0.0360(5) 0.0433(5) 0.0103(4)
Cl2 0.0292(3) 0.0230(3) 0.0319(3) 0.0061(2) 0.0094(3) 0.0013(2)
C100 0.0380(15) 0.0206(12) 0.0263(12) 0.0023(10) 0.0135(11) 0.0035(11)

loop_
_atom_type_symbol
_atom_type_description
_atom_type_scat_dispersion_real
_atom_type_scat_dispersion_imag
_atom_type_scat_source
C C 0.0033 0.0016 'International Tables Vol C Tables 4.2.6.8 and 6.1.1.4'
H H 0.0000 0.0000 'International Tables Vol C Tables 4.2.6.8 and 6.1.1.4'
Cl Cl 0.1484 0.1585 'International Tables Vol C Tables 4.2.6.8 and 6.1.1.4'
N N 0.0061 0.0033 'International Tables Vol C Tables 4.2.6.8 and 6.1.1.4'
O O 0.0106 0.0060 'International Tables Vol C Tables 4.2.6.8 and 6.1.1.4'
P P 0.1023 0.0942 'International Tables Vol C Tables 4.2.6.8 and 6.1.1.4'
Pd Pd -0.9988 1.0072 'International Tables Vol C Tables 4.2.6.8 and 6.1.1.4'

loop_
_geom_angle_atom_site_label_1
_geom_angle_atom_site_label_2
_geom_angle_atom_site_label_3
_geom_angle
_geom_angle_site_symmetry_1
_geom_angle_site_symmetry_3
C1 Pd1 C1 180.0 . 3_454
C1 Pd1 P1 89.54(6) . .
C1 Pd1 P1 90.46(6) 3_454 .
C1 Pd1 P1 90.46(6) . 3_454
C1 Pd1 P1 89.54(6) 3_454 3_454
P1 Pd1 P1 180.000(13) . 3_454
C12 P1 C9 104.47(11) . .
C12 P1 C6 111.46(11) . .
C9 P1 C6 104.32(10) . .
C12 P1 Pd1 112.89(7) . .
C9 P1 Pd1 109.08(8) . .
C6 P1 Pd1 113.80(7) . .
C3 N1 C4 124.35(19) . .
C3 N1 C5 119.6(2) . .
C4 N1 C5 116.00(19) . .
C2 C1 Pd1 176.30(19) . .
C1 C2 C3 177.7(2) . .
O1 C3 N1 122.1(2) . .
O1 C3 C2 121.6(2) . .
N1 C3 C2 116.30(19) . .
N1 C4 H4A 109.5 . .
N1 C4 H4B 109.5 . .
H4A C4 H4B 109.5 . .
N1 C4 H4C 109.5 . .
H4A C4 H4C 109.5 . .
H4B C4 H4C 109.5 . .
N1 C5 H5A 109.5 . .
N1 C5 H5B 109.5 . .
H5A C5 H5B 109.5 . .
N1 C5 H5C 109.5 . .
H5A C5 H5C 109.5 . .
H5B C5 H5C 109.5 . .
C8 C6 C7 111.3(2) . .
C8 C6 P1 116.61(17) . .
C7 C6 P1 111.69(16) . .
C8 C6 H6A 105.4 . .
C7 C6 H6A 105.4 . .
P1 C6 H6A 105.4 . .
C6 C7 H7A 109.5 . .
C6 C7 H7B 109.5 . .
H7A C7 H7B 109.5 . .
C6 C7 H7C 109.5 . .
H7A C7 H7C 109.5 . .
H7B C7 H7C 109.5 . .
C6 C8 H8A 109.5 . .
C6 C8 H8B 109.5 . .
H8A C8 H8B 109.5 . .
C6 C8 H8C 109.5 . .
H8A C8 H8C 109.5 . .
H8B C8 H8C 109.5 . .
C11 C9 C10 110.4(2) . .
C11 C9 P1 111.72(16) . .
C10 C9 P1 109.65(16) . .
C11 C9 H9A 108.3 . .
C10 C9 H9A 108.3 . .
P1 C9 H9A 108.3 . .
C9 C10 H10A 109.5 . .
C9 C10 H10B 109.5 . .
H10A C10 H10B 109.5 . .
C9 C10 H10C 109.5 . .
H10A C10 H10C 109.5 . .
H10B C10 H10C 109.5 . .
C9 C11 H11A 109.5 . .
C9 C11 H11B 109.5 . .
H11A C11 H11B 109.5 . .
C9 C11 H11C 109.5 . .
H11A C11 H11C 109.5 . .
H11B C11 H11C 109.5 . .
C14 C12 C13 111.1(2) . .
C14 C12 P1 116.55(17) . .
C13 C12 P1 112.33(16) . .
C14 C12 H12A 105.3 . .
C13 C12 H12A 105.3 . .
P1 C12 H12A 105.3 . .
C12 C13 H13A 109.5 . .
C12 C13 H13B 109.5 . .
H13A C13 H13B 109.5 . .
C12 C13 H13C 109.5 . .
H13A C13 H13C 109.5 . .
H13B C13 H13C 109.5 . .
C12 C14 H14A 109.5 . .
C12 C14 H14B 109.5 . .
H14A C14 H14B 109.5 . .
C12 C14 H14C 109.5 . .
H14A C14 H14C 109.5 . .
H14B C14 H14C 109.5 . .
Cl1 C100 Cl2 111.28(15) . .
Cl1 C100 H10D 109.4 . .
Cl2 C100 H10D 109.4 . .
Cl1 C100 H10E 109.4 . .
Cl2 C100 H10E 109.4 . .
H10D C100 H10E 108.0 . .

loop_
_geom_bond_atom_site_label_1
_geom_bond_atom_site_label_2
_geom_bond_distance
_geom_bond_site_symmetry_2
Pd1 C1 1.996(2) .
Pd1 C1 1.996(2) 3_454
Pd1 P1 2.3306(6) .
Pd1 P1 2.3306(6) 3_454
P1 C12 1.846(2) .
P1 C9 1.849(2) .
P1 C6 1.850(2) .
O1 C3 1.235(3) .
N1 C3 1.352(3) .
N1 C4 1.450(3) .
N1 C5 1.452(3) .
C1 C2 1.212(3) .
C2 C3 1.455(3) .
C4 H4A 0.9800 .
C4 H4B 0.9800 .
C4 H4C 0.9800 .
C5 H5A 0.9800 .
C5 H5B 0.9800 .
C5 H5C 0.9800 .
C6 C8 1.526(3) .
C6 C7 1.533(3) .
C6 H6A 1.0000 .
C7 H7A 0.9800 .
C7 H7B 0.9800 .
C7 H7C 0.9800 .
C8 H8A 0.9800 .
C8 H8B 0.9800 .
C8 H8C 0.9800 .
C9 C11 1.529(3) .
C9 C10 1.530(3) .
C9 H9A 1.0000 .
C10 H10A 0.9800 .
C10 H10B 0.9800 .
C10 H10C 0.9800 .
C11 H11A 0.9800 .
C11 H11B 0.9800 .
C11 H11C 0.9800 .
C12 C14 1.534(3) .
C12 C13 1.537(3) .
C12 H12A 1.0000 .
C13 H13A 0.9800 .
C13 H13B 0.9800 .
C13 H13C 0.9800 .
C14 H14A 0.9800 .
C14 H14B 0.9800 .
C14 H14C 0.9800 .
Cl1 C100 1.750(3) .
Cl2 C100 1.760(3) .
C100 H10D 0.9900 .
C100 H10E 0.9900 .
